data_7020533
loop_
_publ_author_name
'Thompson, John R.'
'Archer, Rosanna J.'
'Hawes, Chris S.'
'Ferguson, Alan'
'Wattiaux, Alain'
'Mathoni\`ere, Corine'
'Cl\'erac, Rodolphe'
'Kruger, Paul E.'

_publ_section_title
;
 Thermally and photo-induced spin crossover behaviour in an Fe(ii)
 imidazolylimine complex: [FeL(3)](ClO(4))(2).
;
_journal_issue 41
_journal_name_full 'Dalton transactions (Cambridge, England : 2003)'
_journal_page_first 12720
_journal_page_last 12725
_journal_paper_doi 10.1039/c2dt31776a
_journal_volume 41
_journal_year 2012
_chemical_formula_sum 'C33 H33 Cl2 Fe N9 O11'
_chemical_formula_weight 858.43
_chemical_name_systematic
;
?
;
_space_group_IT_number 2
_symmetry_cell_setting triclinic
_symmetry_space_group_name_Hall '-P 1'
_symmetry_space_group_name_H-M 'P -1'
_atom_sites_solution_hydrogens geom
_atom_sites_solution_primary direct
_atom_sites_solution_secondary difmap
_audit_creation_method SHELXL-97
_cell_angle_alpha 83.369(7)
_cell_angle_beta 85.334(7)
_cell_angle_gamma 69.330(7)
_cell_formula_units_Z 2
_cell_length_a 10.7803(12)
_cell_length_b 12.1101(14)
_cell_length_c 15.1949(16)
_cell_measurement_temperature 116(2)
_cell_volume 1841.8(4)
_computing_structure_refinement 'SHELXL-97 (Sheldrick, 2008)'
_computing_structure_solution 'SHELXS-97 (Sheldrick, 2008)'
_diffrn_ambient_temperature 116(2)
_diffrn_measured_fraction_theta_full 0.996
_diffrn_measured_fraction_theta_max 0.996
_diffrn_radiation_monochromator graphite
_diffrn_radiation_source 'fine-focus sealed tube'
_diffrn_radiation_type MoK\a
_diffrn_radiation_wavelength 0.71073
_diffrn_reflns_av_R_equivalents 0.0825
_diffrn_reflns_av_sigmaI/netI 0.0808
_diffrn_reflns_limit_h_max 12
_diffrn_reflns_limit_h_min -12
_diffrn_reflns_limit_k_max 14
_diffrn_reflns_limit_k_min -14
_diffrn_reflns_limit_l_max 18
_diffrn_reflns_limit_l_min -17
_diffrn_reflns_number 27316
_diffrn_reflns_theta_full 25.05
_diffrn_reflns_theta_max 25.05
_diffrn_reflns_theta_min 2.15
_exptl_absorpt_coefficient_mu 0.628
_exptl_absorpt_correction_T_max 0.9062
_exptl_absorpt_correction_T_min 0.7443
_exptl_absorpt_correction_type multi-scan
_exptl_absorpt_process_details SADABS
_exptl_crystal_density_diffrn 1.548
_exptl_crystal_density_method 'not measured'
_exptl_crystal_F_000 884
_exptl_crystal_size_max 0.50
_exptl_crystal_size_mid 0.32
_exptl_crystal_size_min 0.16
_refine_diff_density_max 0.439
_refine_diff_density_min -0.459
_refine_diff_density_rms 0.066
_refine_ls_extinction_method none
_refine_ls_goodness_of_fit_ref 0.897
_refine_ls_hydrogen_treatment constr
_refine_ls_matrix_type full
_refine_ls_number_parameters 508
_refine_ls_number_reflns 6515
_refine_ls_number_restraints 0
_refine_ls_restrained_S_all 0.897
_refine_ls_R_factor_all 0.0691
_refine_ls_R_factor_gt 0.0422
_refine_ls_shift/su_max 0.001
_refine_ls_shift/su_mean 0.000
_refine_ls_structure_factor_coef Fsqd
_refine_ls_weighting_details 'calc w=1/[\s^2^(Fo^2^)+(0.0420P)^2^+0.0000P] where P=(Fo^2^+2Fc^2^)/3'
_refine_ls_weighting_scheme calc
_refine_ls_wR_factor_gt 0.0898
_refine_ls_wR_factor_ref 0.0972
_reflns_number_gt 4373
_reflns_number_total 6515
_reflns_threshold_expression >2sigma(I)
_cod_data_source_file c2dt31776a.txt
_cod_data_source_block 1_116K
_cod_original_sg_symbol_H-M P-1
_cod_database_code 7020533

loop_
_symmetry_equiv_pos_as_xyz
'x, y, z'
'-x, -y, -z'

loop_
_atom_site_label
_atom_site_type_symbol
_atom_site_fract_x
_atom_site_fract_y
_atom_site_fract_z
_atom_site_U_iso_or_equiv
_atom_site_adp_type
_atom_site_occupancy
_atom_site_symmetry_multiplicity
_atom_site_calc_flag
_atom_site_refinement_flags
Fe1 Fe 0.46785(4) 0.10727(4) 0.22509(3) 0.02089(13) Uani 1 1 d .
Cl1 Cl 0.29434(9) 0.41347(8) 0.58827(5) 0.0383(2) Uani 1 1 d .
N7 N 0.5347(2) 0.2310(2) 0.26077(14) 0.0218(6) Uani 1 1 d .
N6 N 0.2751(2) 0.2250(2) 0.21715(14) 0.0216(6) Uani 1 1 d .
N4 N 0.3753(2) -0.0011(2) 0.19831(14) 0.0241(6) Uani 1 1 d .
N3 N 0.5307(2) 0.1335(2) 0.09589(15) 0.0228(6) Uani 1 1 d .
N9 N 0.4221(2) 0.0969(2) 0.36059(15) 0.0236(6) Uani 1 1 d .
N1 N 0.6464(3) -0.0198(2) 0.22547(15) 0.0285(6) Uani 1 1 d .
O1 O 0.2581(2) 0.49392(18) -0.15468(12) 0.0314(5) Uani 1 1 d .
O3 O 0.1927(2) -0.2047(2) 0.56024(13) 0.0389(6) Uani 1 1 d .
N8 N 0.5233(3) 0.3511(2) 0.36246(15) 0.0305(7) Uani 1 1 d .
H8 H 0.5055 0.3829 0.4119 0.037 Uiso 1 1 calc R
C5 C 0.4616(3) 0.2246(3) 0.02981(17) 0.0229(7) Uani 1 1 d .
C8 C 0.3197(3) 0.4024(3) -0.09427(18) 0.0251(7) Uani 1 1 d .
C28 C 0.3970(3) -0.0961(3) 0.39758(18) 0.0267(7) Uani 1 1 d .
H28 H 0.4620 -0.1268 0.3540 0.032 Uiso 1 1 calc R
C10 C 0.3374(3) 0.2309(3) 0.00647(18) 0.0269(7) Uani 1 1 d .
H10 H 0.3011 0.1752 0.0327 0.032 Uiso 1 1 calc R
C6 C 0.5156(3) 0.3082(3) -0.01021(18) 0.0250(7) Uani 1 1 d .
H6 H 0.5994 0.3041 0.0042 0.030 Uiso 1 1 calc R
C25 C 0.4960(3) 0.2559(3) 0.34424(18) 0.0235(7) Uani 1 1 d .
C9 C 0.2669(3) 0.3190(3) -0.05526(18) 0.0260(7) Uani 1 1 d .
H9 H 0.1839 0.3222 -0.0706 0.031 Uiso 1 1 calc R
C16 C 0.2294(3) 0.3458(3) 0.23963(18) 0.0245(7) Uani 1 1 d .
C27 C 0.3575(3) 0.0244(3) 0.41197(18) 0.0254(7) Uani 1 1 d .
C15 C 0.1878(3) 0.1765(3) 0.20747(17) 0.0238(7) Uani 1 1 d .
H15 H 0.0969 0.2180 0.2091 0.029 Uiso 1 1 calc R
C26 C 0.4376(3) 0.1819(3) 0.39935(18) 0.0266(7) Uani 1 1 d .
H26 H 0.4124 0.1933 0.4586 0.032 Uiso 1 1 calc R
O2 O 0.1337(2) 0.6872(2) 0.31020(17) 0.0471(7) Uani 1 1 d .
N2 N 0.8366(3) -0.1005(2) 0.15113(18) 0.0372(7) Uani 1 1 d .
H2 H 0.8973 -0.1139 0.1093 0.045 Uiso 1 1 calc R
C7 C 0.4448(3) 0.3968(3) -0.07107(18) 0.0266(7) Uani 1 1 d .
H7 H 0.4803 0.4532 -0.0969 0.032 Uiso 1 1 calc R
C23 C 0.5913(3) 0.3127(3) 0.22565(19) 0.0261(7) Uani 1 1 d .
H23 H 0.6282 0.3164 0.1684 0.031 Uiso 1 1 calc R
N5 N 0.1860(3) -0.0240(2) 0.17631(17) 0.0364(7) Uani 1 1 d .
H5 H 0.1026 -0.0087 0.1709 0.044 Uiso 1 1 calc R
C19 C 0.1601(3) 0.5731(3) 0.2901(2) 0.0339(8) Uani 1 1 d .
C14 C 0.2444(3) 0.0527(3) 0.19407(18) 0.0257(7) Uani 1 1 d .
C13 C 0.2858(4) -0.1310(3) 0.1685(2) 0.0393(9) Uani 1 1 d .
H13 H 0.2759 -0.2008 0.1562 0.047 Uiso 1 1 calc R
C3 C 0.7155(3) -0.0166(3) 0.14830(19) 0.0271(7) Uani 1 1 d .
C18 C 0.1247(3) 0.4889(3) 0.3453(2) 0.0351(8) Uani 1 1 d .
H18 H 0.0791 0.5079 0.3992 0.042 Uiso 1 1 calc R
C29 C 0.3394(3) -0.1688(3) 0.44801(19) 0.0289(8) Uani 1 1 d .
H29 H 0.3661 -0.2484 0.4383 0.035 Uiso 1 1 calc R
C17 C 0.1585(3) 0.3754(3) 0.3189(2) 0.0326(8) Uani 1 1 d .
H17 H 0.1332 0.3188 0.3548 0.039 Uiso 1 1 calc R
C4 C 0.6516(3) 0.0688(3) 0.07735(19) 0.0263(7) Uani 1 1 d .
H4 H 0.6940 0.0767 0.0225 0.032 Uiso 1 1 calc R
C30 C 0.2421(3) -0.1245(3) 0.51308(19) 0.0298(8) Uani 1 1 d .
C32 C 0.2577(3) 0.0684(3) 0.47514(19) 0.0307(8) Uani 1 1 d .
H32 H 0.2285 0.1487 0.4834 0.037 Uiso 1 1 calc R
C24 C 0.5847(3) 0.3881(3) 0.28834(19) 0.0294(8) Uani 1 1 d .
H24 H 0.6155 0.4514 0.2818 0.035 Uiso 1 1 calc R
C31 C 0.1998(3) -0.0049(3) 0.5268(2) 0.0324(8) Uani 1 1 d .
H31 H 0.1339 0.0257 0.5698 0.039 Uiso 1 1 calc R
C12 C 0.4016(4) -0.1162(3) 0.18212(19) 0.0325(8) Uani 1 1 d .
H12 H 0.4852 -0.1748 0.1807 0.039 Uiso 1 1 calc R
C21 C 0.2619(3) 0.4318(3) 0.1836(2) 0.0357(8) Uani 1 1 d .
H21 H 0.3081 0.4129 0.1298 0.043 Uiso 1 1 calc R
C2 C 0.8445(4) -0.1605(3) 0.2338(2) 0.0465(10) Uani 1 1 d .
H2A H 0.9167 -0.2241 0.2552 0.056 Uiso 1 1 calc R
C1 C 0.7279(4) -0.1103(3) 0.2787(2) 0.0401(9) Uani 1 1 d .
H1 H 0.7067 -0.1339 0.3367 0.048 Uiso 1 1 calc R
C20 C 0.2248(3) 0.5450(3) 0.2087(2) 0.0428(9) Uani 1 1 d .
H20 H 0.2435 0.6035 0.1705 0.051 Uiso 1 1 calc R
C33 C 0.1063(4) -0.1690(3) 0.6355(2) 0.0502(10) Uani 1 1 d .
H33A H 0.0256 -0.1081 0.6168 0.075 Uiso 1 1 calc R
H33C H 0.1485 -0.1391 0.6756 0.075 Uiso 1 1 calc R
H33B H 0.0866 -0.2358 0.6648 0.075 Uiso 1 1 calc R
C11 C 0.1263(3) 0.5089(3) -0.1753(2) 0.0419(9) Uani 1 1 d .
H11C H 0.0936 0.5770 -0.2173 0.063 Uiso 1 1 calc R
H11B H 0.0704 0.5202 -0.1222 0.063 Uiso 1 1 calc R
H11A H 0.1262 0.4397 -0.2002 0.063 Uiso 1 1 calc R
C22 C 0.0844(4) 0.7136(3) 0.3986(2) 0.0605(12) Uani 1 1 d .
H22C H 0.0779 0.7930 0.4066 0.091 Uiso 1 1 calc R
H22B H 0.1439 0.6589 0.4404 0.091 Uiso 1 1 calc R
H22A H -0.0018 0.7066 0.4082 0.091 Uiso 1 1 calc R
Cl2 Cl 0.92550(8) 0.19525(8) 0.03891(6) 0.0403(2) Uani 1 1 d .
O6 O 0.3591(3) 0.3587(2) 0.66894(15) 0.0530(7) Uani 1 1 d .
O11 O 1.0521(2) 0.2074(3) 0.02906(15) 0.0597(8) Uani 1 1 d .
O9 O 0.9164(2) 0.1273(2) 0.12194(17) 0.0571(7) Uani 1 1 d .
O7 O 0.1841(2) 0.5179(2) 0.60509(16) 0.0531(7) Uani 1 1 d .
O8 O 0.8220(3) 0.3065(2) 0.03680(17) 0.0675(8) Uani 1 1 d .
O5 O 0.2502(3) 0.3298(2) 0.55111(16) 0.0620(8) Uani 1 1 d .
O4 O 0.3873(3) 0.4457(2) 0.52632(17) 0.0659(8) Uani 1 1 d .
O10 O 0.9114(3) 0.1334(3) -0.03355(19) 0.0807(10) Uani 1 1 d .

loop_
_atom_site_aniso_label
_atom_site_aniso_U_11
_atom_site_aniso_U_22
_atom_site_aniso_U_33
_atom_site_aniso_U_23
_atom_site_aniso_U_13
_atom_site_aniso_U_12
Fe1 0.0264(3) 0.0221(3) 0.0184(2) -0.00380(18) -0.00041(17) -0.0133(2)
Cl1 0.0536(6) 0.0348(5) 0.0323(5) -0.0110(4) 0.0072(4) -0.0221(5)
N7 0.0278(15) 0.0222(15) 0.0186(13) -0.0031(10) 0.0002(10) -0.0124(12)
N6 0.0301(15) 0.0183(14) 0.0176(12) -0.0009(10) 0.0006(10) -0.0104(12)
N4 0.0300(16) 0.0228(15) 0.0190(13) -0.0030(11) -0.0015(11) -0.0082(12)
N3 0.0256(15) 0.0192(15) 0.0280(14) -0.0025(11) -0.0039(11) -0.0124(12)
N9 0.0246(15) 0.0223(15) 0.0260(13) 0.0009(11) -0.0005(11) -0.0119(12)
N1 0.0371(17) 0.0336(17) 0.0242(14) 0.0056(12) -0.0066(12) -0.0254(14)
O1 0.0356(14) 0.0266(13) 0.0291(12) 0.0054(10) -0.0071(10) -0.0083(11)
O3 0.0514(16) 0.0410(15) 0.0336(13) 0.0001(11) 0.0046(11) -0.0301(13)
N8 0.0446(18) 0.0321(17) 0.0253(14) -0.0088(12) -0.0011(12) -0.0244(14)
C5 0.0291(19) 0.0234(18) 0.0195(15) -0.0024(13) -0.0029(13) -0.0125(15)
C8 0.0303(19) 0.0234(18) 0.0196(15) -0.0034(13) -0.0002(13) -0.0065(15)
C28 0.0333(19) 0.0275(19) 0.0218(16) -0.0009(14) -0.0011(13) -0.0142(16)
C10 0.0331(19) 0.0280(19) 0.0247(16) -0.0027(14) -0.0015(14) -0.0170(16)
C6 0.0275(18) 0.0252(19) 0.0252(16) -0.0075(14) -0.0009(13) -0.0112(15)
C25 0.0291(18) 0.0253(19) 0.0202(16) -0.0043(13) -0.0039(13) -0.0130(15)
C9 0.0296(19) 0.0297(19) 0.0235(16) -0.0022(14) -0.0043(13) -0.0157(15)
C16 0.0239(18) 0.0236(18) 0.0267(16) -0.0043(14) -0.0047(13) -0.0077(14)
C27 0.0277(19) 0.0278(19) 0.0245(16) 0.0001(14) -0.0030(13) -0.0147(15)
C15 0.0242(18) 0.0279(19) 0.0227(16) -0.0069(13) 0.0022(13) -0.0126(15)
C26 0.034(2) 0.033(2) 0.0169(15) -0.0033(14) -0.0024(13) -0.0159(16)
O2 0.0426(16) 0.0261(14) 0.0749(18) -0.0245(13) -0.0070(13) -0.0077(12)
N2 0.0306(17) 0.0323(18) 0.0446(17) -0.0092(14) -0.0038(13) -0.0036(14)
C7 0.037(2) 0.0224(18) 0.0249(16) -0.0014(14) 0.0007(14) -0.0164(15)
C23 0.0305(19) 0.0272(19) 0.0249(16) 0.0009(14) 0.0021(13) -0.0167(15)
N5 0.0385(18) 0.0347(18) 0.0468(17) -0.0122(14) -0.0020(13) -0.0234(15)
C19 0.029(2) 0.0204(19) 0.053(2) -0.0131(16) -0.0110(16) -0.0055(15)
C14 0.035(2) 0.0241(19) 0.0233(16) -0.0059(13) -0.0001(14) -0.0157(16)
C13 0.061(3) 0.024(2) 0.038(2) -0.0102(16) -0.0023(17) -0.0192(19)
C3 0.0297(19) 0.0246(19) 0.0323(18) -0.0016(14) -0.0068(14) -0.0149(16)
C18 0.036(2) 0.036(2) 0.0323(18) -0.0155(16) -0.0005(15) -0.0070(17)
C29 0.040(2) 0.0243(19) 0.0270(17) -0.0014(14) -0.0069(15) -0.0160(16)
C17 0.038(2) 0.030(2) 0.0313(18) -0.0058(15) 0.0007(15) -0.0142(17)
C4 0.033(2) 0.0253(19) 0.0255(16) -0.0049(14) 0.0002(14) -0.0160(16)
C30 0.036(2) 0.034(2) 0.0274(17) 0.0039(15) -0.0067(15) -0.0230(17)
C32 0.037(2) 0.029(2) 0.0312(18) -0.0032(15) -0.0025(15) -0.0174(16)
C24 0.039(2) 0.029(2) 0.0307(17) -0.0014(14) -0.0052(14) -0.0245(16)
C31 0.031(2) 0.034(2) 0.0340(18) -0.0045(15) 0.0043(14) -0.0143(16)
C12 0.044(2) 0.023(2) 0.0287(17) -0.0088(14) -0.0016(15) -0.0077(17)
C21 0.039(2) 0.028(2) 0.0393(19) -0.0034(16) 0.0100(15) -0.0123(17)
C2 0.062(3) 0.028(2) 0.050(2) 0.0095(18) -0.031(2) -0.014(2)
C1 0.045(2) 0.039(2) 0.040(2) 0.0104(17) -0.0148(18) -0.0214(19)
C20 0.044(2) 0.024(2) 0.060(2) -0.0067(18) 0.0109(18) -0.0122(18)
C33 0.048(2) 0.058(3) 0.046(2) 0.0094(19) 0.0066(18) -0.027(2)
C11 0.038(2) 0.044(2) 0.038(2) 0.0071(17) -0.0119(16) -0.0098(18)
C22 0.067(3) 0.037(2) 0.069(3) -0.033(2) -0.023(2) 0.005(2)
Cl2 0.0307(5) 0.0500(6) 0.0488(5) -0.0228(4) 0.0011(4) -0.0196(4)
O6 0.077(2) 0.0452(17) 0.0420(15) -0.0067(12) -0.0117(13) -0.0247(15)
O11 0.0369(16) 0.103(2) 0.0537(16) 0.0063(15) -0.0062(12) -0.0458(16)
O9 0.0483(17) 0.067(2) 0.0617(17) -0.0062(14) 0.0138(13) -0.0309(15)
O7 0.0530(17) 0.0358(16) 0.0676(17) -0.0139(13) 0.0130(13) -0.0125(13)
O8 0.0585(19) 0.058(2) 0.0724(19) -0.0241(15) -0.0006(15) 0.0013(16)
O5 0.100(2) 0.0524(18) 0.0513(16) -0.0201(13) -0.0117(14) -0.0413(17)
O4 0.078(2) 0.068(2) 0.0559(17) -0.0176(14) 0.0338(14) -0.0342(17)
O10 0.075(2) 0.104(3) 0.088(2) -0.0721(19) 0.0098(16) -0.0456(19)

loop_
_atom_type_symbol
_atom_type_description
_atom_type_scat_dispersion_real
_atom_type_scat_dispersion_imag
_atom_type_scat_source
C C 0.0033 0.0016 'International Tables Vol C Tables 4.2.6.8 and 6.1.1.4'
H H 0.0000 0.0000 'International Tables Vol C Tables 4.2.6.8 and 6.1.1.4'
Cl Cl 0.1484 0.1585 'International Tables Vol C Tables 4.2.6.8 and 6.1.1.4'
Fe Fe 0.3463 0.8444 'International Tables Vol C Tables 4.2.6.8 and 6.1.1.4'
N N 0.0061 0.0033 'International Tables Vol C Tables 4.2.6.8 and 6.1.1.4'
O O 0.0106 0.0060 'International Tables Vol C Tables 4.2.6.8 and 6.1.1.4'

loop_
_geom_angle_atom_site_label_1
_geom_angle_atom_site_label_2
_geom_angle_atom_site_label_3
_geom_angle
N1 Fe1 N4 93.55(10)
N1 Fe1 N7 94.25(10)
N4 Fe1 N7 171.30(10)
N1 Fe1 N3 80.25(10)
N4 Fe1 N3 94.21(9)
N7 Fe1 N3 90.91(9)
N1 Fe1 N6 172.97(10)
N4 Fe1 N6 79.66(10)
N7 Fe1 N6 92.66(10)
N3 Fe1 N6 98.29(9)
N1 Fe1 N9 98.40(9)
N4 Fe1 N9 95.03(9)
N7 Fe1 N9 80.02(9)
N3 Fe1 N9 170.73(10)
N6 Fe1 N9 84.13(9)
O7 Cl1 O6 110.28(15)
O7 Cl1 O4 108.91(16)
O6 Cl1 O4 109.13(17)
O7 Cl1 O5 110.32(17)
O6 Cl1 O5 108.87(15)
O4 Cl1 O5 109.32(16)
C25 N7 C23 106.0(2)
C25 N7 Fe1 111.50(18)
C23 N7 Fe1 141.59(19)
C15 N6 C16 118.7(3)
C15 N6 Fe1 114.5(2)
C16 N6 Fe1 125.49(19)
C14 N4 C12 106.4(3)
C14 N4 Fe1 112.8(2)
C12 N4 Fe1 140.7(2)
C4 N3 C5 118.1(2)
C4 N3 Fe1 114.31(19)
C5 N3 Fe1 127.03(19)
C26 N9 C27 117.2(2)
C26 N9 Fe1 112.83(19)
C27 N9 Fe1 129.1(2)
C3 N1 C1 105.8(3)
C3 N1 Fe1 112.27(19)
C1 N1 Fe1 141.9(2)
C8 O1 C11 117.6(2)
C30 O3 C33 118.8(3)
C25 N8 C24 107.9(2)
C25 N8 H8 126.1
C24 N8 H8 126.1
C10 C5 C6 119.3(3)
C10 C5 N3 119.2(3)
C6 C5 N3 121.5(3)
O1 C8 C9 124.9(3)
O1 C8 C7 115.4(3)
C9 C8 C7 119.6(3)
C29 C28 C27 120.0(3)
C29 C28 H28 120.0
C27 C28 H28 120.0
C9 C10 C5 120.7(3)
C9 C10 H10 119.7
C5 C10 H10 119.7
C7 C6 C5 120.0(3)
C7 C6 H6 120.0
C5 C6 H6 120.0
N7 C25 N8 110.7(2)
N7 C25 C26 119.0(3)
N8 C25 C26 130.4(3)
C8 C9 C10 120.1(3)
C8 C9 H9 120.0
C10 C9 H9 120.0
C17 C16 C21 119.9(3)
C17 C16 N6 120.2(3)
C21 C16 N6 119.9(3)
C32 C27 C28 118.8(3)
C32 C27 N9 122.4(3)
C28 C27 N9 118.8(3)
N6 C15 C14 113.8(3)
N6 C15 H15 123.1
C14 C15 H15 123.1
N9 C26 C25 115.2(3)
N9 C26 H26 122.4
C25 C26 H26 122.4
C19 O2 C22 116.9(3)
C3 N2 C2 106.5(3)
C3 N2 H2 126.8
C2 N2 H2 126.8
C6 C7 C8 120.3(3)
C6 C7 H7 119.9
C8 C7 H7 119.9
N7 C23 C24 109.4(3)
N7 C23 H23 125.3
C24 C23 H23 125.3
C14 N5 C13 106.6(3)
C14 N5 H5 126.7
C13 N5 H5 126.7
O2 C19 C18 123.9(3)
O2 C19 C20 115.9(3)
C18 C19 C20 120.2(3)
N4 C14 N5 110.7(3)
N4 C14 C15 118.8(3)
N5 C14 C15 130.4(3)
C12 C13 N5 107.4(3)
C12 C13 H13 126.3
N5 C13 H13 126.3
N1 C3 N2 111.1(3)
N1 C3 C4 118.1(3)
N2 C3 C4 130.7(3)
C19 C18 C17 119.0(3)
C19 C18 H18 120.5
C17 C18 H18 120.5
C28 C29 C30 120.8(3)
C28 C29 H29 119.6
C30 C29 H29 119.6
C16 C17 C18 120.7(3)
C16 C17 H17 119.6
C18 C17 H17 119.6
N3 C4 C3 114.7(3)
N3 C4 H4 122.7
C3 C4 H4 122.7
O3 C30 C29 116.0(3)
O3 C30 C31 124.1(3)
C29 C30 C31 119.9(3)
C27 C32 C31 121.4(3)
C27 C32 H32 119.3
C31 C32 H32 119.3
N8 C24 C23 106.0(3)
N8 C24 H24 127.0
C23 C24 H24 127.0
C30 C31 C32 119.1(3)
C30 C31 H31 120.4
C32 C31 H31 120.4
C13 C12 N4 108.9(3)
C13 C12 H12 125.6
N4 C12 H12 125.6
C20 C21 C16 119.2(3)
C20 C21 H21 120.4
C16 C21 H21 120.4
C1 C2 N2 107.5(3)
C1 C2 H2A 126.3
N2 C2 H2A 126.3
C2 C1 N1 109.1(3)
C2 C1 H1 125.4
N1 C1 H1 125.4
C21 C20 C19 120.9(3)
C21 C20 H20 119.5
C19 C20 H20 119.5
O3 C33 H33A 109.5
O3 C33 H33C 109.5
H33A C33 H33C 109.5
O3 C33 H33B 109.5
H33A C33 H33B 109.5
H33C C33 H33B 109.5
O1 C11 H11C 109.5
O1 C11 H11B 109.5
H11C C11 H11B 109.5
O1 C11 H11A 109.5
H11C C11 H11A 109.5
H11B C11 H11A 109.5
O2 C22 H22C 109.5
O2 C22 H22B 109.5
H22C C22 H22B 109.5
O2 C22 H22A 109.5
H22C C22 H22A 109.5
H22B C22 H22A 109.5
O8 Cl2 O11 111.81(19)
O8 Cl2 O9 109.43(16)
O11 Cl2 O9 109.10(15)
O8 Cl2 O10 108.51(18)
O11 Cl2 O10 108.39(17)
O9 Cl2 O10 109.57(19)

loop_
_geom_bond_atom_site_label_1
_geom_bond_atom_site_label_2
_geom_bond_distance
Fe1 N1 1.996(3)
Fe1 N4 2.000(3)
Fe1 N7 2.018(2)
Fe1 N3 2.051(2)
Fe1 N6 2.067(2)
Fe1 N9 2.078(2)
Cl1 O7 1.429(2)
Cl1 O6 1.433(2)
Cl1 O4 1.442(3)
Cl1 O5 1.445(2)
N7 C25 1.337(3)
N7 C23 1.373(3)
N6 C15 1.299(4)
N6 C16 1.442(4)
N4 C14 1.332(4)
N4 C12 1.368(4)
N3 C4 1.290(4)
N3 C5 1.437(3)
N9 C26 1.308(4)
N9 C27 1.432(4)
N1 C3 1.341(4)
N1 C1 1.364(4)
O1 C8 1.363(3)
O1 C11 1.423(4)
O3 C30 1.372(3)
O3 C33 1.420(4)
N8 C25 1.349(4)
N8 C24 1.371(4)
N8 H8 0.8600
C5 C10 1.387(4)
C5 C6 1.397(4)
C8 C9 1.381(4)
C8 C7 1.398(4)
C28 C29 1.378(4)
C28 C27 1.407(4)
C28 H28 0.9300
C10 C9 1.382(4)
C10 H10 0.9300
C6 C7 1.377(4)
C6 H6 0.9300
C25 C26 1.429(4)
C9 H9 0.9300
C16 C17 1.385(4)
C16 C21 1.391(4)
C27 C32 1.381(4)
C15 C14 1.437(4)
C15 H15 0.9300
C26 H26 0.9300
O2 C19 1.375(4)
O2 C22 1.433(4)
N2 C3 1.342(4)
N2 C2 1.370(4)
N2 H2 0.8600
C7 H7 0.9300
C23 C24 1.375(4)
C23 H23 0.9300
N5 C14 1.353(4)
N5 C13 1.371(4)
N5 H5 0.8600
C19 C18 1.382(4)
C19 C20 1.387(5)
C13 C12 1.357(4)
C13 H13 0.9300
C3 C4 1.438(4)
C18 C17 1.391(4)
C18 H18 0.9300
C29 C30 1.387(4)
C29 H29 0.9300
C17 H17 0.9300
C4 H4 0.9300
C30 C31 1.391(4)
C32 C31 1.394(4)
C32 H32 0.9300
C24 H24 0.9300
C31 H31 0.9300
C12 H12 0.9300
C21 C20 1.377(4)
C21 H21 0.9300
C2 C1 1.354(5)
C2 H2A 0.9300
C1 H1 0.9300
C20 H20 0.9300
C33 H33A 0.9600
C33 H33C 0.9600
C33 H33B 0.9600
C11 H11C 0.9600
C11 H11B 0.9600
C11 H11A 0.9600
C22 H22C 0.9600
C22 H22B 0.9600
C22 H22A 0.9600
Cl2 O8 1.413(3)
Cl2 O11 1.418(2)
Cl2 O9 1.441(2)
Cl2 O10 1.447(3)
